data_7041074
loop_
_publ_author_name
'Rabiee Kenaree, Amir'
'Gilroy, Joe B.'

_publ_section_title
;
 Synthesis and characterization of metal-rich phosphonium polyelectrolytes
 and their use as precursors to nanomaterials.
;
_journal_issue 45
_journal_name_full 'Dalton transactions (Cambridge, England : 2003)'
_journal_page_first 18229
_journal_page_last 18240
_journal_paper_doi 10.1039/c6dt02541b
_journal_volume 45
_journal_year 2016
_chemical_formula_sum 'C46 H48 F3 Fe3 O3 P S'
_chemical_formula_weight 936.42
_space_group_crystal_system triclinic
_space_group_IT_number 2
_space_group_name_Hall '-P 1'
_space_group_name_H-M_alt 'P -1'
_symmetry_space_group_name_Hall '-P 1'
_symmetry_space_group_name_H-M 'P -1'
_atom_sites_solution_hydrogens geom
_atom_sites_solution_primary dual
_atom_sites_solution_secondary difmap
_audit_creation_method SHELXL-2014/7
_audit_update_record
;
2016-04-22 deposited with the CCDC.
2016-10-24 downloaded from the CCDC.
;
_cell_angle_alpha 79.298(7)
_cell_angle_beta 68.524(10)
_cell_angle_gamma 89.953(7)
_cell_formula_units_Z 2
_cell_length_a 12.378(6)
_cell_length_b 12.619(5)
_cell_length_c 14.252(7)
_cell_measurement_reflns_used 5386
_cell_measurement_temperature 110
_cell_measurement_theta_max 23.94
_cell_measurement_theta_min 3.29
_cell_volume 2030.0(16)
_computing_cell_refinement SAINT
_computing_data_collection Apex2
_computing_data_reduction SAINT
_computing_molecular_graphics NRCVAX
_computing_publication_material cif2tables.py
_computing_structure_refinement SHELXL-2014
_computing_structure_solution SHELXT
_diffrn_ambient_temperature 110
_diffrn_detector 'CCD plate'
_diffrn_detector_type 'Bruker Apex2'
_diffrn_measured_fraction_theta_full 0.996
_diffrn_measured_fraction_theta_max 0.993
_diffrn_measurement_device '\k-geometry diffractometer'
_diffrn_measurement_device_type 'Bruker Kappa Axis Apex2'
_diffrn_measurement_method 'phi and omega scans'
_diffrn_radiation_type MoK\a
_diffrn_radiation_wavelength 0.71073
_diffrn_reflns_av_unetI/netI 0.0738
_diffrn_reflns_Laue_measured_fraction_full 0.996
_diffrn_reflns_Laue_measured_fraction_max 0.993
_diffrn_reflns_limit_h_max 15
_diffrn_reflns_limit_h_min -14
_diffrn_reflns_limit_k_max 15
_diffrn_reflns_limit_k_min -15
_diffrn_reflns_limit_l_max 18
_diffrn_reflns_limit_l_min 0
_diffrn_reflns_number 11903
_diffrn_reflns_point_group_measured_fraction_full 0.996
_diffrn_reflns_point_group_measured_fraction_max 0.993
_diffrn_reflns_theta_full 25.242
_diffrn_reflns_theta_max 26.769
_diffrn_reflns_theta_min 2.507
_diffrn_source 'sealed tube'
_exptl_absorpt_coefficient_mu 1.204
_exptl_absorpt_correction_T_max 0.429875
_exptl_absorpt_correction_T_min 0.363239
_exptl_absorpt_correction_type multi-scan
_exptl_absorpt_process_details TWINABS
_exptl_crystal_colour yellow
_exptl_crystal_density_diffrn 1.532
_exptl_crystal_description Plate
_exptl_crystal_F_000 968
_exptl_crystal_size_max 0.223
_exptl_crystal_size_mid 0.178
_exptl_crystal_size_min 0.090
_refine_diff_density_max 1.121
_refine_diff_density_min -0.525
_refine_diff_density_rms 0.108
_refine_ls_extinction_method none
_refine_ls_goodness_of_fit_ref 1.042
_refine_ls_hydrogen_treatment constr
_refine_ls_matrix_type full
_refine_ls_number_parameters 525
_refine_ls_number_reflns 11903
_refine_ls_number_restraints 717
_refine_ls_restrained_S_all 1.050
_refine_ls_R_factor_all 0.0917
_refine_ls_R_factor_gt 0.0534
_refine_ls_shift/su_max 0.001
_refine_ls_shift/su_mean 0.000
_refine_ls_structure_factor_coef Fsqd
_refine_ls_weighting_details 'w=1/[\s^2^(Fo^2^)+(0.0776P)^2^+0.9741P] where P=(Fo^2^+2Fc^2^)/3'
_refine_ls_weighting_scheme calc
_refine_ls_wR_factor_gt 0.1278
_refine_ls_wR_factor_ref 0.1463
_reflns_Friedel_coverage 0.000
_reflns_number_gt 8565
_reflns_number_total 11903
_reflns_threshold_expression 'I > 2\s(I)'
_cod_data_source_file c6dt02541b2.cif
_cod_data_source_block b16079
_cod_depositor_comments 'Adding full bibliography for 7041074.cif.'
_cod_original_cell_volume 2030.1(17)
_cod_database_code 7041074
_shelx_shelxl_version_number 2014/7
_shelx_space_group_comment
;
The symmetry employed for this shelxl refinement is uniquely defined
by the following loop, which should always be used as a source of
symmetry information in preference to the above space-group names.
They are only intended as comments.
;
_shelx_estimated_absorpt_t_min 0.775
_shelx_estimated_absorpt_t_max 0.899

loop_
_space_group_symop_operation_xyz
'x, y, z'
'-x, -y, -z'

loop_
_atom_site_label
_atom_site_type_symbol
_atom_site_fract_x
_atom_site_fract_y
_atom_site_fract_z
_atom_site_U_iso_or_equiv
_atom_site_adp_type
_atom_site_occupancy
_atom_site_site_symmetry_order
_atom_site_calc_flag
_atom_site_refinement_flags_posn
_atom_site_refinement_flags_adp
_atom_site_refinement_flags_occupancy
_atom_site_disorder_assembly
_atom_site_disorder_group
Fe1 Fe 0.19513(6) 0.31569(6) 1.06833(6) 0.02435(19) Uani 1 1 d . U . . .
Fe2 Fe 0.24785(6) 0.84361(5) 0.99798(5) 0.02374(18) Uani 1 1 d . U . . .
Fe3 Fe 0.80990(6) 0.90488(6) 0.46250(5) 0.0298(2) Uani 1 1 d . U . . .
P1 P 0.40548(12) 0.59809(12) 0.71459(10) 0.0309(3) Uani 1 1 d . U . . .
C1 C 0.0412(5) 0.3868(5) 1.1076(5) 0.0415(14) Uani 1 1 d . U . . .
H1 H 0.0271 0.4518 1.1334 0.050 Uiso 1 1 calc R U . . .
C2 C 0.0251(4) 0.2822(5) 1.1670(4) 0.0350(13) Uani 1 1 d . U . . .
H2 H -0.0026 0.2632 1.2399 0.042 Uiso 1 1 calc R U . . .
C3 C 0.0576(4) 0.2100(5) 1.0981(5) 0.0358(13) Uani 1 1 d . U . . .
H3 H 0.0562 0.1336 1.1169 0.043 Uiso 1 1 calc R U . . .
C4 C 0.0925(5) 0.2701(6) 0.9976(5) 0.0482(16) Uani 1 1 d . U . . .
H4 H 0.1188 0.2420 0.9362 0.058 Uiso 1 1 calc R U . . .
C5 C 0.0815(5) 0.3792(6) 1.0040(5) 0.0533(17) Uani 1 1 d . U . . .
H5 H 0.0985 0.4382 0.9474 0.064 Uiso 1 1 calc R U . . .
C6 C 0.3245(5) 0.4098(5) 1.0755(5) 0.0459(14) Uani 1 1 d . U . . .
H6 H 0.3214 0.4828 1.0837 0.055 Uiso 1 1 calc R U . A 1
C7 C 0.2898(4) 0.3170(4) 1.1573(4) 0.0303(12) Uani 1 1 d . U . . .
H7 H 0.2587 0.3167 1.2290 0.036 Uiso 1 1 calc R U . . .
C8 C 0.3109(4) 0.2261(4) 1.1105(4) 0.0242(11) Uani 1 1 d . U . . .
H8 H 0.2972 0.1527 1.1455 0.029 Uiso 1 1 calc R U . . .
C9 C 0.3556(4) 0.2624(5) 1.0033(4) 0.0364(13) Uani 1 1 d . U . . .
H9 H 0.3768 0.2175 0.9537 0.044 Uiso 1 1 calc R U . B 1
C10 C 0.3638(5) 0.3758(5) 0.9816(5) 0.0475(15) Uani 0.595(14) 1 d . U P C 1
C11 C 0.4165(7) 0.4256(8) 0.8604(7) 0.027(3) Uani 0.595(14) 1 d . U P C 1
H11A H 0.4993 0.4507 0.8389 0.032 Uiso 0.595(14) 1 calc R U P C 1
H11B H 0.4120 0.3693 0.8216 0.032 Uiso 0.595(14) 1 calc R U P C 1
C12 C 0.3535(5) 0.5121(6) 0.8386(5) 0.064(2) Uani 0.595(14) 1 d . U P C 1
H12A H 0.3449 0.5583 0.8896 0.076 Uiso 0.595(14) 1 calc R U P C 1
H12B H 0.2744 0.4820 0.8514 0.076 Uiso 0.595(14) 1 calc R U P C 1
C10' C 0.3638(5) 0.3758(5) 0.9816(5) 0.0475(15) Uani 0.405(14) 1 d . U P C 2
C11' C 0.4086(11) 0.4843(12) 0.9057(12) 0.030(4) Uani 0.405(14) 1 d . U P C 2
H11C H 0.4008 0.5421 0.9457 0.036 Uiso 0.405(14) 1 calc R U P C 2
H11D H 0.4925 0.4816 0.8656 0.036 Uiso 0.405(14) 1 calc R U P C 2
C12' C 0.3535(5) 0.5121(6) 0.8386(5) 0.064(2) Uani 0.405(14) 1 d . U P C 2
H12C H 0.2811 0.5427 0.8782 0.076 Uiso 0.405(14) 1 calc R U P C 2
H12D H 0.3286 0.4424 0.8275 0.076 Uiso 0.405(14) 1 calc R U P C 2
C13 C 0.2662(5) 1.0048(4) 0.9366(4) 0.0347(12) Uani 1 1 d . U . . .
H13 H 0.3142 1.0375 0.8681 0.042 Uiso 1 1 calc R U . . .
C14 C 0.2993(5) 0.9862(4) 1.0221(5) 0.0389(13) Uani 1 1 d . U . . .
H14 H 0.3738 1.0052 1.0217 0.047 Uiso 1 1 calc R U . . .
C15 C 0.2037(5) 0.9344(4) 1.1085(4) 0.0382(13) Uani 1 1 d . U . . .
H15 H 0.2023 0.9119 1.1763 0.046 Uiso 1 1 calc R U . . .
C16 C 0.1099(5) 0.9219(4) 1.0763(5) 0.0389(14) Uani 1 1 d . U . . .
H16 H 0.0343 0.8894 1.1186 0.047 Uiso 1 1 calc R U . . .
C17 C 0.1484(5) 0.9659(4) 0.9709(5) 0.0363(13) Uani 1 1 d . U . . .
H17 H 0.1029 0.9692 0.9294 0.044 Uiso 1 1 calc R U . . .
C18 C 0.3896(4) 0.7597(4) 0.9382(4) 0.0282(12) Uani 1 1 d . U . . .
H18 H 0.4687 0.7869 0.9119 0.034 Uiso 1 1 calc R U . . .
C19 C 0.3237(5) 0.7093(4) 1.0411(4) 0.0325(12) Uani 1 1 d . U . . .
H19 H 0.3512 0.6972 1.0960 0.039 Uiso 1 1 calc R U . . .
C20 C 0.2104(5) 0.6798(4) 1.0488(4) 0.0329(12) Uani 1 1 d . U . . .
H20 H 0.1487 0.6442 1.1093 0.040 Uiso 1 1 calc R U . . .
C21 C 0.2053(4) 0.7123(4) 0.9509(4) 0.0288(12) Uani 1 1 d . U . . .
H21 H 0.1389 0.7025 0.9341 0.035 Uiso 1 1 calc R U . . .
C22 C 0.3156(4) 0.7623(4) 0.8810(4) 0.0251(10) Uani 1 1 d . U . . .
C23 C 0.3464(5) 0.8041(4) 0.7681(4) 0.0385(13) Uani 1 1 d . U . . .
H23A H 0.4295 0.8311 0.7364 0.046 Uiso 1 1 calc R U . . .
H23B H 0.2995 0.8658 0.7586 0.046 Uiso 1 1 calc R U . . .
C24 C 0.3252(5) 0.7172(4) 0.7123(4) 0.0344(13) Uani 1 1 d . U . . .
H24A H 0.3433 0.7517 0.6394 0.041 Uiso 1 1 calc R U . . .
H24B H 0.2412 0.6937 0.7427 0.041 Uiso 1 1 calc R U . . .
C25 C 0.8151(6) 0.9273(5) 0.3149(4) 0.0478(15) Uani 1 1 d . U . . .
H25 H 0.8288 0.8743 0.2732 0.057 Uiso 1 1 calc R U . . .
C26 C 0.9005(6) 0.9970(5) 0.3210(5) 0.0503(16) Uani 1 1 d . U . . .
H26 H 0.9820 0.9986 0.2841 0.060 Uiso 1 1 calc R U . . .
C27 C 0.8445(6) 1.0640(5) 0.3912(4) 0.0455(15) Uani 1 1 d . U . . .
H27 H 0.8811 1.1185 0.4097 0.055 Uiso 1 1 calc R U . . .
C28 C 0.7238(5) 1.0345(5) 0.4287(4) 0.0440(14) Uani 1 1 d . U . . .
H28 H 0.6645 1.0658 0.4773 0.053 Uiso 1 1 calc R U . . .
C29 C 0.7065(5) 0.9507(5) 0.3816(4) 0.0422(14) Uani 1 1 d . U . . .
H29 H 0.6335 0.9158 0.3931 0.051 Uiso 1 1 calc R U . . .
C30 C 0.8370(5) 0.7476(4) 0.5078(4) 0.0332(12) Uani 1 1 d . U . . .
H30 H 0.8541 0.6936 0.4671 0.040 Uiso 1 1 calc R U . . .
C31 C 0.9200(5) 0.8174(4) 0.5182(4) 0.0389(13) Uani 1 1 d . U . . .
H31 H 1.0022 0.8183 0.4857 0.047 Uiso 1 1 calc R U . . .
C32 C 0.8593(5) 0.8852(5) 0.5851(4) 0.0388(13) Uani 1 1 d . U . . .
H32 H 0.8934 0.9400 0.6052 0.047 Uiso 1 1 calc R U . . .
C33 C 0.7387(5) 0.8575(4) 0.6172(4) 0.0332(12) Uani 1 1 d . U . . .
H33 H 0.6779 0.8900 0.6632 0.040 Uiso 1 1 calc R U . . .
C34 C 0.7244(4) 0.7723(4) 0.5685(4) 0.0289(11) Uani 1 1 d . U . . .
C35 C 0.6104(4) 0.7202(5) 0.5788(4) 0.0355(13) Uani 1 1 d . U . . .
H35A H 0.6227 0.6844 0.5199 0.043 Uiso 1 1 calc R U . . .
H35B H 0.5553 0.7767 0.5767 0.043 Uiso 1 1 calc R U . . .
C36 C 0.5571(4) 0.6362(5) 0.6800(4) 0.0347(13) Uani 1 1 d . U . . .
H36A H 0.5666 0.6660 0.7363 0.042 Uiso 1 1 calc R U . . .
H36B H 0.6010 0.5706 0.6734 0.042 Uiso 1 1 calc R U . . .
C37 C 0.3879(4) 0.5305(4) 0.6206(4) 0.0312(12) Uani 1 1 d . U . . .
H37A H 0.4254 0.5772 0.5517 0.037 Uiso 1 1 calc R U . . .
H37B H 0.4288 0.4631 0.6210 0.037 Uiso 1 1 calc R U . . .
C38 C 0.2618(5) 0.5024(4) 0.6380(4) 0.0306(12) Uani 1 1 d . U . . .
C39 C 0.2032(5) 0.4040(4) 0.7005(4) 0.0377(13) Uani 1 1 d . U . . .
H39 H 0.2417 0.3542 0.7339 0.045 Uiso 1 1 calc R U . . .
C40 C 0.0890(5) 0.3802(5) 0.7129(4) 0.0417(14) Uani 1 1 d . U . . .
H40 H 0.0506 0.3135 0.7554 0.050 Uiso 1 1 calc R U . . .
C41 C 0.0285(5) 0.4487(5) 0.6664(5) 0.0427(14) Uani 1 1 d D U . . .
C42 C 0.0871(5) 0.5471(5) 0.6061(5) 0.0458(15) Uani 1 1 d . U . . .
H42 H 0.0475 0.5973 0.5742 0.055 Uiso 1 1 calc R U . . .
C43 C 0.2002(5) 0.5729(5) 0.5920(4) 0.0387(14) Uani 1 1 d . U . . .
H43 H 0.2376 0.6402 0.5499 0.046 Uiso 1 1 calc R U . . .
C44 C -0.0919(7) 0.4095(8) 0.6786(6) 0.083(3) Uani 1 1 d D U . . .
H44 H -0.1130 0.3346 0.7061 0.099 Uiso 1 1 calc R U . . .
C45 C -0.1620(8) 0.4597(10) 0.6583(8) 0.114(4) Uani 1 1 d D U . . .
H45A H -0.1460 0.5350 0.6305 0.137 Uiso 1 1 calc R U . . .
H45B H -0.2352 0.4254 0.6696 0.137 Uiso 1 1 calc R U . . .
S1 S 0.47150(12) 0.75296(12) 0.34463(12) 0.0387(4) Uani 1 1 d . . . . .
O1 O 0.4191(4) 0.6519(3) 0.3445(4) 0.0682(15) Uani 1 1 d . . . . .
O2 O 0.4412(4) 0.7786(4) 0.4449(3) 0.0607(13) Uani 1 1 d . . . . .
O3 O 0.5922(3) 0.7733(3) 0.2777(3) 0.0497(11) Uani 1 1 d . . . . .
C46 C 0.4029(6) 0.8540(6) 0.2829(5) 0.0538(18) Uani 1 1 d . . . . .
F1 F 0.4457(4) 0.9527(3) 0.2761(3) 0.0798(14) Uani 1 1 d . . . . .
F2 F 0.4218(4) 0.8425(4) 0.1869(3) 0.0873(15) Uani 1 1 d . . . . .
F3 F 0.2905(3) 0.8501(4) 0.3336(3) 0.0744(12) Uani 1 1 d . . . . .

loop_
_atom_site_aniso_label
_atom_site_aniso_U_11
_atom_site_aniso_U_22
_atom_site_aniso_U_33
_atom_site_aniso_U_23
_atom_site_aniso_U_13
_atom_site_aniso_U_12
Fe1 0.0172(4) 0.0273(4) 0.0252(4) 0.0095(3) -0.0110(3) -0.0046(3)
Fe2 0.0208(4) 0.0290(4) 0.0214(4) -0.0030(3) -0.0088(3) 0.0053(3)
Fe3 0.0274(4) 0.0417(5) 0.0174(4) 0.0004(3) -0.0079(4) -0.0042(4)
P1 0.0199(7) 0.0485(9) 0.0162(7) 0.0088(6) -0.0046(6) 0.0021(6)
C1 0.024(3) 0.029(3) 0.074(4) -0.005(3) -0.024(3) -0.001(2)
C2 0.018(3) 0.052(3) 0.030(3) 0.000(2) -0.007(2) -0.001(2)
C3 0.017(3) 0.035(3) 0.055(3) 0.000(2) -0.017(3) -0.006(2)
C4 0.015(3) 0.099(5) 0.034(3) -0.017(3) -0.012(2) 0.005(3)
C5 0.014(3) 0.077(4) 0.052(4) 0.037(3) -0.016(3) -0.014(3)
C6 0.026(3) 0.029(3) 0.084(4) 0.012(3) -0.033(3) -0.006(2)
C7 0.025(3) 0.035(3) 0.038(3) -0.006(2) -0.020(2) 0.003(2)
C8 0.016(2) 0.027(2) 0.028(3) 0.005(2) -0.012(2) -0.0002(19)
C9 0.015(2) 0.060(3) 0.029(3) 0.004(2) -0.008(2) -0.002(2)
C10 0.016(2) 0.059(3) 0.056(3) 0.028(2) -0.019(2) -0.007(2)
C11 0.020(4) 0.023(5) 0.033(4) 0.001(3) -0.009(3) -0.003(3)
C12 0.027(3) 0.101(5) 0.035(3) 0.036(3) -0.003(3) 0.004(3)
C10' 0.016(2) 0.059(3) 0.056(3) 0.028(2) -0.019(2) -0.007(2)
C11' 0.025(6) 0.027(7) 0.037(6) 0.010(5) -0.019(5) -0.011(5)
C12' 0.027(3) 0.101(5) 0.035(3) 0.036(3) -0.003(3) 0.004(3)
C13 0.037(3) 0.023(2) 0.037(3) 0.003(2) -0.010(2) -0.003(2)
C14 0.035(3) 0.037(3) 0.052(4) -0.016(3) -0.021(3) 0.008(2)
C15 0.050(3) 0.030(3) 0.039(3) -0.010(2) -0.020(3) 0.018(2)
C16 0.031(3) 0.030(3) 0.046(3) -0.004(2) -0.005(2) 0.010(2)
C17 0.032(3) 0.027(3) 0.052(3) -0.002(2) -0.020(3) 0.009(2)
C18 0.019(2) 0.032(3) 0.037(3) -0.011(2) -0.012(2) 0.005(2)
C19 0.046(3) 0.029(3) 0.032(3) -0.009(2) -0.024(3) 0.014(2)
C20 0.041(3) 0.025(3) 0.028(3) -0.005(2) -0.008(2) 0.004(2)
C21 0.020(3) 0.040(3) 0.029(3) -0.013(2) -0.009(2) 0.001(2)
C22 0.017(2) 0.033(3) 0.023(2) -0.0054(19) -0.0056(19) 0.002(2)
C23 0.039(3) 0.049(3) 0.024(3) -0.004(2) -0.008(2) 0.002(3)
C24 0.033(3) 0.050(3) 0.023(3) -0.007(2) -0.014(2) 0.011(2)
C25 0.065(4) 0.054(4) 0.023(3) 0.002(3) -0.019(3) -0.004(3)
C26 0.044(3) 0.069(4) 0.027(3) 0.008(3) -0.009(3) -0.012(3)
C27 0.057(4) 0.046(3) 0.033(3) 0.008(2) -0.024(3) -0.014(3)
C28 0.052(3) 0.050(3) 0.026(3) 0.007(2) -0.017(3) 0.006(3)
C29 0.043(3) 0.059(4) 0.021(3) 0.013(2) -0.018(3) -0.011(3)
C30 0.034(3) 0.040(3) 0.024(3) -0.007(2) -0.009(2) 0.002(2)
C31 0.030(3) 0.045(3) 0.041(3) 0.000(3) -0.017(3) -0.002(2)
C32 0.047(3) 0.044(3) 0.033(3) -0.003(2) -0.025(3) 0.000(3)
C33 0.042(3) 0.040(3) 0.017(3) 0.001(2) -0.014(2) 0.006(2)
C34 0.031(3) 0.042(3) 0.012(2) 0.001(2) -0.008(2) 0.002(2)
C35 0.030(3) 0.054(3) 0.017(3) 0.006(2) -0.008(2) -0.003(2)
C36 0.018(3) 0.052(3) 0.025(3) 0.007(2) -0.005(2) 0.002(2)
C37 0.028(3) 0.029(3) 0.026(3) 0.006(2) -0.003(2) 0.005(2)
C38 0.033(3) 0.036(3) 0.020(3) -0.009(2) -0.005(2) 0.008(2)
C39 0.043(3) 0.034(3) 0.029(3) -0.007(2) -0.005(3) 0.000(2)
C40 0.043(3) 0.046(3) 0.029(3) -0.015(3) -0.002(3) -0.008(3)
C41 0.034(3) 0.065(4) 0.026(3) -0.023(3) -0.003(3) -0.001(3)
C42 0.046(3) 0.068(4) 0.030(3) -0.020(3) -0.016(3) 0.022(3)
C43 0.044(3) 0.046(3) 0.026(3) -0.006(2) -0.012(3) 0.010(3)
C44 0.057(4) 0.161(8) 0.043(4) -0.050(5) -0.020(4) 0.030(4)
C45 0.083(6) 0.183(10) 0.085(7) -0.042(7) -0.033(6) 0.016(6)
S1 0.0321(8) 0.0397(8) 0.0451(10) 0.0093(7) -0.0240(7) -0.0020(7)
O1 0.036(3) 0.038(3) 0.120(4) -0.005(3) -0.022(3) -0.004(2)
O2 0.057(3) 0.098(4) 0.025(2) 0.013(2) -0.026(2) -0.001(3)
O3 0.035(2) 0.059(3) 0.054(3) -0.002(2) -0.020(2) -0.006(2)
C46 0.067(5) 0.070(5) 0.040(4) -0.021(3) -0.033(4) 0.033(4)
F1 0.128(4) 0.035(2) 0.055(3) -0.0040(19) -0.012(2) 0.021(2)
F2 0.114(4) 0.128(4) 0.060(3) -0.047(3) -0.065(3) 0.072(3)
F3 0.057(3) 0.112(3) 0.075(3) -0.035(3) -0.041(2) 0.047(2)

loop_
_atom_type_symbol
_atom_type_description
_atom_type_scat_dispersion_real
_atom_type_scat_dispersion_imag
_atom_type_scat_source
C C 0.0033 0.0016 'International Tables Vol C Tables 4.2.6.8 and 6.1.1.4'
H H 0.0000 0.0000 'International Tables Vol C Tables 4.2.6.8 and 6.1.1.4'
O O 0.0106 0.0060 'International Tables Vol C Tables 4.2.6.8 and 6.1.1.4'
F F 0.0171 0.0103 'International Tables Vol C Tables 4.2.6.8 and 6.1.1.4'
P P 0.1023 0.0942 'International Tables Vol C Tables 4.2.6.8 and 6.1.1.4'
S S 0.1246 0.1234 'International Tables Vol C Tables 4.2.6.8 and 6.1.1.4'
Fe Fe 0.3463 0.8444 'International Tables Vol C Tables 4.2.6.8 and 6.1.1.4'

loop_
_geom_angle_atom_site_label_1
_geom_angle_atom_site_label_2
_geom_angle_atom_site_label_3
_geom_angle
C8 Fe1 C7 40.9(2)
C8 Fe1 C4 126.5(3)
C7 Fe1 C4 164.0(2)
C8 Fe1 C3 105.1(2)
C7 Fe1 C3 125.8(2)
C4 Fe1 C3 40.3(2)
C8 Fe1 C5 166.1(3)
C7 Fe1 C5 153.0(3)
C4 Fe1 C5 40.3(2)
C3 Fe1 C5 67.5(2)
C8 Fe1 C9 40.5(2)
C7 Fe1 C9 68.5(2)
C4 Fe1 C9 108.1(2)
C3 Fe1 C9 116.1(2)
C5 Fe1 C9 130.7(3)
C8 Fe1 C6 68.1(2)
C7 Fe1 C6 41.3(2)
C4 Fe1 C6 153.3(3)
C3 Fe1 C6 166.1(3)
C5 Fe1 C6 121.6(2)
C9 Fe1 C6 67.3(2)
C8 Fe1 C1 149.7(2)
C7 Fe1 C1 118.1(2)
C4 Fe1 C1 67.9(2)
C3 Fe1 C1 67.6(2)
C5 Fe1 C1 40.1(3)
C9 Fe1 C1 169.5(2)
C6 Fe1 C1 111.7(2)
C8 Fe1 C2 115.2(2)
C7 Fe1 C2 106.3(2)
C4 Fe1 C2 68.1(2)
C3 Fe1 C2 40.5(2)
C5 Fe1 C2 67.5(2)
C9 Fe1 C2 148.8(2)
C6 Fe1 C2 130.0(3)
C1 Fe1 C2 40.1(2)
C8 Fe1 C10' 68.1(2)
C7 Fe1 C10' 68.7(2)
C4 Fe1 C10' 119.4(3)
C3 Fe1 C10' 150.5(3)
C5 Fe1 C10' 112.1(2)
C9 Fe1 C10' 40.1(2)
C6 Fe1 C10' 39.8(3)
C1 Fe1 C10' 132.4(2)
C2 Fe1 C10' 168.8(3)
C8 Fe1 C10 68.1(2)
C7 Fe1 C10 68.7(2)
C4 Fe1 C10 119.4(3)
C3 Fe1 C10 150.5(3)
C5 Fe1 C10 112.1(2)
C9 Fe1 C10 40.1(2)
C6 Fe1 C10 39.8(3)
C1 Fe1 C10 132.4(2)
C2 Fe1 C10 168.8(3)
C15 Fe2 C22 171.8(2)
C15 Fe2 C21 146.8(2)
C22 Fe2 C21 40.94(19)
C15 Fe2 C13 68.1(2)
C22 Fe2 C13 108.3(2)
C21 Fe2 C13 132.0(2)
C15 Fe2 C16 40.7(2)
C22 Fe2 C16 146.0(2)
C21 Fe2 C16 114.9(2)
C13 Fe2 C16 68.2(2)
C15 Fe2 C14 40.5(2)
C22 Fe2 C14 132.2(2)
C21 Fe2 C14 171.3(2)
C13 Fe2 C14 40.3(2)
C16 Fe2 C14 68.0(2)
C15 Fe2 C18 132.9(2)
C22 Fe2 C18 41.02(18)
C21 Fe2 C18 68.4(2)
C13 Fe2 C18 115.5(2)
C16 Fe2 C18 172.1(2)
C14 Fe2 C18 109.8(2)
C15 Fe2 C19 110.2(2)
C22 Fe2 C19 68.5(2)
C21 Fe2 C19 67.7(2)
C13 Fe2 C19 147.7(2)
C16 Fe2 C19 132.9(2)
C14 Fe2 C19 116.9(2)
C18 Fe2 C19 40.5(2)
C15 Fe2 C17 67.8(2)
C22 Fe2 C17 114.8(2)
C21 Fe2 C17 108.9(2)
C13 Fe2 C17 40.5(2)
C16 Fe2 C17 40.1(2)
C14 Fe2 C17 67.6(2)
C18 Fe2 C17 147.0(2)
C19 Fe2 C17 171.2(2)
C15 Fe2 C20 116.1(2)
C22 Fe2 C20 68.5(2)
C21 Fe2 C20 40.2(2)
C13 Fe2 C20 170.8(2)
C16 Fe2 C20 109.3(2)
C14 Fe2 C20 148.0(2)
C18 Fe2 C20 68.2(2)
C19 Fe2 C20 40.3(2)
C17 Fe2 C20 132.0(2)
C33 Fe3 C34 41.3(2)
C33 Fe3 C32 40.9(2)
C34 Fe3 C32 69.2(2)
C33 Fe3 C28 105.3(2)
C34 Fe3 C28 121.2(2)
C32 Fe3 C28 121.2(2)
C33 Fe3 C29 120.0(2)
C34 Fe3 C29 105.4(2)
C32 Fe3 C29 156.4(2)
C28 Fe3 C29 40.6(2)
C33 Fe3 C30 68.7(2)
C34 Fe3 C30 40.8(2)
C32 Fe3 C30 68.5(2)
C28 Fe3 C30 158.5(2)
C29 Fe3 C30 123.2(2)
C33 Fe3 C26 160.3(2)
C34 Fe3 C26 158.1(2)
C32 Fe3 C26 125.4(2)
C28 Fe3 C26 68.0(3)
C29 Fe3 C26 67.8(2)
C30 Fe3 C26 124.2(3)
C33 Fe3 C31 68.5(2)
C34 Fe3 C31 68.8(2)
C32 Fe3 C31 40.5(2)
C28 Fe3 C31 158.1(2)
C29 Fe3 C31 160.8(3)
C30 Fe3 C31 40.7(2)
C26 Fe3 C31 110.4(3)
C33 Fe3 C27 122.4(2)
C34 Fe3 C27 158.3(2)
C32 Fe3 C27 107.8(2)
C28 Fe3 C27 40.6(2)
C29 Fe3 C27 68.3(2)
C30 Fe3 C27 159.8(2)
C26 Fe3 C27 40.6(2)
C31 Fe3 C27 123.7(2)
C33 Fe3 C25 156.2(2)
C34 Fe3 C25 121.0(2)
C32 Fe3 C25 162.1(3)
C28 Fe3 C25 68.1(3)
C29 Fe3 C25 40.2(2)
C30 Fe3 C25 108.6(2)
C26 Fe3 C25 40.5(2)
C31 Fe3 C25 125.9(3)
C27 Fe3 C25 68.4(2)
C12' P1 C37 110.9(3)
C12 P1 C37 110.9(3)
C12' P1 C36 108.5(3)
C12 P1 C36 108.5(3)
C37 P1 C36 109.6(3)
C12' P1 C24 111.7(3)
C12 P1 C24 111.7(3)
C37 P1 C24 106.2(2)
C36 P1 C24 110.0(3)
C5 C1 C2 108.3(5)
C5 C1 Fe1 69.7(3)
C2 C1 Fe1 70.4(3)
C5 C1 H1 125.9
C2 C1 H1 125.9
Fe1 C1 H1 125.6
C1 C2 C3 107.2(5)
C1 C2 Fe1 69.5(3)
C3 C2 Fe1 69.0(3)
C1 C2 H2 126.4
C3 C2 H2 126.4
Fe1 C2 H2 126.7
C4 C3 C2 108.5(5)
C4 C3 Fe1 69.8(3)
C2 C3 Fe1 70.5(3)
C4 C3 H3 125.7
C2 C3 H3 125.7
Fe1 C3 H3 125.5
C5 C4 C3 107.4(6)
C5 C4 Fe1 70.0(3)
C3 C4 Fe1 69.8(3)
C5 C4 H4 126.3
C3 C4 H4 126.3
Fe1 C4 H4 125.5
C1 C5 C4 108.6(5)
C1 C5 Fe1 70.1(3)
C4 C5 Fe1 69.7(3)
C1 C5 H5 125.7
C4 C5 H5 125.7
Fe1 C5 H5 126.0
C10' C6 C7 109.1(5)
C10 C6 C7 109.1(5)
C10' C6 Fe1 70.8(3)
C10 C6 Fe1 70.8(3)
C7 C6 Fe1 68.7(3)
C10 C6 H6 125.4
C7 C6 H6 125.4
Fe1 C6 H6 126.7
C8 C7 C6 106.3(5)
C8 C7 Fe1 69.5(3)
C6 C7 Fe1 70.1(3)
C8 C7 H7 126.9
C6 C7 H7 126.9
Fe1 C7 H7 125.2
C9 C8 C7 108.4(5)
C9 C8 Fe1 70.4(3)
C7 C8 Fe1 69.6(3)
C9 C8 H8 125.8
C7 C8 H8 125.8
Fe1 C8 H8 125.8
C10' C9 C8 108.8(6)
C10 C9 C8 108.8(6)
C10' C9 Fe1 70.8(3)
C10 C9 Fe1 70.8(3)
C8 C9 Fe1 69.1(3)
C10 C9 H9 125.6
C8 C9 H9 125.6
Fe1 C9 H9 126.1
C6 C10 C9 107.4(5)
C6 C10 C11 139.9(7)
C9 C10 C11 112.7(7)
C6 C10 Fe1 69.4(3)
C9 C10 Fe1 69.1(3)
C11 C10 Fe1 126.7(4)
C12 C11 C10 109.4(7)
C12 C11 H11A 109.8
C10 C11 H11A 109.8
C12 C11 H11B 109.8
C10 C11 H11B 109.8
H11A C11 H11B 108.2
C11 C12 P1 120.0(5)
C11 C12 H12A 107.3
P1 C12 H12A 107.3
C11 C12 H12B 107.3
P1 C12 H12B 107.3
H12A C12 H12B 106.9
C6 C10' C9 107.4(5)
C6 C10' C11' 101.1(8)
C9 C10' C11' 150.8(9)
C6 C10' Fe1 69.4(3)
C9 C10' Fe1 69.1(3)
C11' C10' Fe1 129.1(6)
C12' C11' C10' 115.4(9)
C12' C11' H11C 108.4
C10' C11' H11C 108.4
C12' C11' H11D 108.4
C10' C11' H11D 108.4
H11C C11' H11D 107.5
C11' C12' P1 129.4(7)
C11' C12' H12C 104.9
P1 C12' H12C 104.9
C11' C12' H12D 104.9
P1 C12' H12D 104.9
H12C C12' H12D 105.8
C14 C13 C17 107.5(5)
C14 C13 Fe2 69.9(3)
C17 C13 Fe2 70.0(3)
C14 C13 H13 126.2
C17 C13 H13 126.2
Fe2 C13 H13 125.5
C13 C14 C15 108.4(5)
C13 C14 Fe2 69.8(3)
C15 C14 Fe2 69.6(3)
C13 C14 H14 125.8
C15 C14 H14 125.8
Fe2 C14 H14 126.4
C14 C15 C16 107.8(5)
C14 C15 Fe2 70.0(3)
C16 C15 Fe2 69.8(3)
C14 C15 H15 126.1
C16 C15 H15 126.1
Fe2 C15 H15 125.7
C17 C16 C15 107.7(5)
C17 C16 Fe2 70.2(3)
C15 C16 Fe2 69.5(3)
C17 C16 H16 126.1
C15 C16 H16 126.1
Fe2 C16 H16 125.8
C16 C17 C13 108.5(5)
C16 C17 Fe2 69.7(3)
C13 C17 Fe2 69.5(3)
C16 C17 H17 125.7
C13 C17 H17 125.7
Fe2 C17 H17 126.6
C19 C18 C22 107.7(5)
C19 C18 Fe2 69.8(3)
C22 C18 Fe2 69.3(3)
C19 C18 H18 126.2
C22 C18 H18 126.2
Fe2 C18 H18 126.3
C20 C19 C18 108.7(5)
C20 C19 Fe2 70.3(3)
C18 C19 Fe2 69.7(3)
C20 C19 H19 125.6
C18 C19 H19 125.6
Fe2 C19 H19 126.0
C21 C20 C19 107.7(5)
C21 C20 Fe2 69.3(3)
C19 C20 Fe2 69.4(3)
C21 C20 H20 126.1
C19 C20 H20 126.1
Fe2 C20 H20 126.7
C20 C21 C22 108.9(4)
C20 C21 Fe2 70.5(3)
C22 C21 Fe2 69.5(3)
C20 C21 H21 125.5
C22 C21 H21 125.5
Fe2 C21 H21 126.0
C21 C22 C18 106.9(5)
C21 C22 C23 125.1(5)
C18 C22 C23 127.9(5)
C21 C22 Fe2 69.5(3)
C18 C22 Fe2 69.6(3)
C23 C22 Fe2 128.0(4)
C22 C23 C24 112.7(4)
C22 C23 H23A 109.0
C24 C23 H23A 109.0
C22 C23 H23B 109.0
C24 C23 H23B 109.0
H23A C23 H23B 107.8
C23 C24 P1 117.5(4)
C23 C24 H24A 107.9
P1 C24 H24A 107.9
C23 C24 H24B 107.9
P1 C24 H24B 107.9
H24A C24 H24B 107.2
C29 C25 C26 107.4(6)
C29 C25 Fe3 69.3(3)
C26 C25 Fe3 69.4(3)
C29 C25 H25 126.3
C26 C25 H25 126.3
Fe3 C25 H25 126.6
C25 C26 C27 108.7(6)
C25 C26 Fe3 70.1(3)
C27 C26 Fe3 69.9(3)
C25 C26 H26 125.6
C27 C26 H26 125.6
Fe3 C26 H26 125.9
C28 C27 C26 107.1(5)
C28 C27 Fe3 69.2(3)
C26 C27 Fe3 69.5(3)
C28 C27 H27 126.5
C26 C27 H27 126.5
Fe3 C27 H27 126.3
C29 C28 C27 108.2(6)
C29 C28 Fe3 69.8(3)
C27 C28 Fe3 70.1(3)
C29 C28 H28 125.9
C27 C28 H28 125.9
Fe3 C28 H28 125.8
C25 C29 C28 108.6(5)
C25 C29 Fe3 70.5(3)
C28 C29 Fe3 69.6(3)
C25 C29 H29 125.7
C28 C29 H29 125.7
Fe3 C29 H29 125.8
C34 C30 C31 108.3(5)
C34 C30 Fe3 69.1(3)
C31 C30 Fe3 69.8(3)
C34 C30 H30 125.9
C31 C30 H30 125.9
Fe3 C30 H30 126.8
C32 C31 C30 108.1(5)
C32 C31 Fe3 69.2(3)
C30 C31 Fe3 69.5(3)
C32 C31 H31 126.0
C30 C31 H31 126.0
Fe3 C31 H31 126.9
C31 C32 C33 108.2(5)
C31 C32 Fe3 70.3(3)
C33 C32 Fe3 69.3(3)
C31 C32 H32 125.9
C33 C32 H32 125.9
Fe3 C32 H32 126.0
C32 C33 C34 108.1(5)
C32 C33 Fe3 69.8(3)
C34 C33 Fe3 69.4(3)
C32 C33 H33 125.9
C34 C33 H33 126.0
Fe3 C33 H33 126.4
C30 C34 C33 107.3(5)
C30 C34 C35 126.7(5)
C33 C34 C35 126.0(5)
C30 C34 Fe3 70.1(3)
C33 C34 Fe3 69.2(3)
C35 C34 Fe3 125.1(3)
C34 C35 C36 111.6(4)
C34 C35 H35A 109.3
C36 C35 H35A 109.3
C34 C35 H35B 109.3
C36 C35 H35B 109.3
H35A C35 H35B 108.0
C35 C36 P1 113.9(4)
C35 C36 H36A 108.8
P1 C36 H36A 108.8
C35 C36 H36B 108.8
P1 C36 H36B 108.8
H36A C36 H36B 107.7
C38 C37 P1 114.0(3)
C38 C37 H37A 108.8
P1 C37 H37A 108.8
C38 C37 H37B 108.8
P1 C37 H37B 108.8
H37A C37 H37B 107.7
C43 C38 C39 117.6(5)
C43 C38 C37 121.2(5)
C39 C38 C37 121.1(5)
C40 C39 C38 119.5(6)
C40 C39 H39 120.3
C38 C39 H39 120.3
C41 C40 C39 123.1(6)
C41 C40 H40 118.5
C39 C40 H40 118.5
C40 C41 C42 116.8(6)
C40 C41 C44 118.0(7)
C42 C41 C44 125.1(7)
C43 C42 C41 121.5(6)
C43 C42 H42 119.2
C41 C42 H42 119.2
C42 C43 C38 121.4(6)
C42 C43 H43 119.3
C38 C43 H43 119.3
C45 C44 C41 127.9(11)
C45 C44 H44 116.0
C41 C44 H44 116.0
C44 C45 H45A 120.0
C44 C45 H45B 120.0
H45A C45 H45B 120.0
O1 S1 O2 114.4(3)
O1 S1 O3 114.2(3)
O2 S1 O3 116.3(3)
O1 S1 C46 104.7(3)
O2 S1 C46 102.6(3)
O3 S1 C46 102.3(3)
F3 C46 F1 107.2(5)
F3 C46 F2 108.4(5)
F1 C46 F2 106.7(6)
F3 C46 S1 112.0(5)
F1 C46 S1 111.0(5)
F2 C46 S1 111.1(4)

loop_
_geom_bond_atom_site_label_1
_geom_bond_atom_site_label_2
_geom_bond_distance
Fe1 C8 2.017(5)
Fe1 C7 2.019(5)
Fe1 C4 2.029(6)
Fe1 C3 2.029(5)
Fe1 C5 2.032(5)
Fe1 C9 2.034(5)
Fe1 C6 2.037(5)
Fe1 C1 2.038(6)
Fe1 C2 2.050(5)
Fe1 C10' 2.056(5)
Fe1 C10 2.056(5)
Fe2 C15 2.032(5)
Fe2 C22 2.036(5)
Fe2 C21 2.037(5)
Fe2 C13 2.037(5)
Fe2 C16 2.037(5)
Fe2 C14 2.038(6)
Fe2 C18 2.040(5)
Fe2 C19 2.041(5)
Fe2 C17 2.043(5)
Fe2 C20 2.053(5)
Fe3 C33 2.021(5)
Fe3 C34 2.024(5)
Fe3 C32 2.027(5)
Fe3 C28 2.031(6)
Fe3 C29 2.032(5)
Fe3 C30 2.037(5)
Fe3 C26 2.037(6)
Fe3 C31 2.042(5)
Fe3 C27 2.042(6)
Fe3 C25 2.047(6)
P1 C12' 1.782(6)
P1 C12 1.782(6)
P1 C37 1.791(6)
P1 C36 1.798(5)
P1 C24 1.803(5)
C1 C5 1.397(9)
C1 C2 1.400(7)
C1 H1 0.9500
C2 C3 1.413(8)
C2 H2 0.9500
C3 C4 1.400(8)
C3 H3 0.9500
C4 C5 1.400(9)
C4 H4 0.9500
C5 H5 0.9500
C6 C10' 1.395(9)
C6 C10 1.395(9)
C6 C7 1.429(8)
C6 H6 0.9500
C7 C8 1.410(7)
C7 H7 0.9500
C8 C9 1.404(7)
C8 H8 0.9500
C9 C10' 1.403(8)
C9 C10 1.403(8)
C9 H9 0.9500
C10 C11 1.605(10)
C11 C12 1.395(10)
C11 H11A 0.9900
C11 H11B 0.9900
C12 H12A 0.9900
C12 H12B 0.9900
C10' C11' 1.538(13)
C11' C12' 1.361(13)
C11' H11C 0.9900
C11' H11D 0.9900
C12' H12C 0.9900
C12' H12D 0.9900
C13 C14 1.403(7)
C13 C17 1.413(7)
C13 H13 0.9500
C14 C15 1.407(8)
C14 H14 0.9500
C15 C16 1.415(8)
C15 H15 0.9500
C16 C17 1.399(8)
C16 H16 0.9500
C17 H17 0.9500
C18 C19 1.414(7)
C18 C22 1.428(6)
C18 H18 0.9500
C19 C20 1.411(7)
C19 H19 0.9500
C20 C21 1.404(7)
C20 H20 0.9500
C21 C22 1.424(7)
C21 H21 0.9500
C22 C23 1.500(7)
C23 C24 1.544(7)
C23 H23A 0.9900
C23 H23B 0.9900
C24 H24A 0.9900
C24 H24B 0.9900
C25 C29 1.402(8)
C25 C26 1.412(8)
C25 H25 0.9500
C26 C27 1.415(9)
C26 H26 0.9500
C27 C28 1.414(8)
C27 H27 0.9500
C28 C29 1.409(8)
C28 H28 0.9500
C29 H29 0.9500
C30 C34 1.416(7)
C30 C31 1.419(7)
C30 H30 0.9500
C31 C32 1.408(8)
C31 H31 0.9500
C32 C33 1.414(7)
C32 H32 0.9500
C33 C34 1.427(7)
C33 H33 0.9500
C34 C35 1.502(7)
C35 C36 1.542(7)
C35 H35A 0.9900
C35 H35B 0.9900
C36 H36A 0.9900
C36 H36B 0.9900
C37 C38 1.519(7)
C37 H37A 0.9900
C37 H37B 0.9900
C38 C43 1.397(7)
C38 C39 1.407(7)
C39 C40 1.385(8)
C39 H39 0.9500
C40 C41 1.377(8)
C40 H40 0.9500
C41 C42 1.399(9)
C41 C44 1.509(9)
C42 C43 1.370(8)
C42 H42 0.9500
C43 H43 0.9500
C44 C45 1.162(9)
C44 H44 0.9500
C45 H45A 0.9500
C45 H45B 0.9500
S1 O1 1.432(4)
S1 O2 1.437(5)
S1 O3 1.440(4)
S1 C46 1.803(6)
C46 F3 1.308(7)
C46 F1 1.326(8)
C46 F2 1.338(7)

loop_
_geom_hbond_atom_site_label_D
_geom_hbond_atom_site_label_H
_geom_hbond_atom_site_label_A
_geom_hbond_distance_DH
_geom_hbond_distance_HA
_geom_hbond_distance_DA
_geom_hbond_angle_DHA
_geom_hbond_site_symmetry_A
C11 H11B S1 0.99 2.99 3.874(11) 149.6 2_666
C11 H11B O1 0.99 2.58 3.214(12) 121.8 2_666
C11 H11B O3 0.99 2.50 3.490(12) 178.1 2_666
C24 H24A O2 0.99 2.54 3.476(7) 157.2 .
C37 H37B S1 0.99 3.02 4.004(5) 171.4 2_666
C37 H37B O1 0.99 2.51 3.419(7) 152.5 2_666

loop_
_geom_torsion_atom_site_label_1
_geom_torsion_atom_site_label_2
_geom_torsion_atom_site_label_3
_geom_torsion_atom_site_label_4
_geom_torsion
C5 C1 C2 C3 0.8(6)
Fe1 C1 C2 C3 -58.9(3)
C5 C1 C2 Fe1 59.7(4)
C1 C2 C3 C4 -0.5(6)
Fe1 C2 C3 C4 -59.7(4)
C1 C2 C3 Fe1 59.2(4)
C2 C3 C4 C5 -0.1(6)
Fe1 C3 C4 C5 -60.2(4)
C2 C3 C4 Fe1 60.1(4)
C2 C1 C5 C4 -0.8(6)
Fe1 C1 C5 C4 59.3(4)
C2 C1 C5 Fe1 -60.1(4)
C3 C4 C5 C1 0.5(6)
Fe1 C4 C5 C1 -59.6(4)
C3 C4 C5 Fe1 60.1(4)
C10' C6 C7 C8 1.0(6)
C10 C6 C7 C8 1.0(6)
Fe1 C6 C7 C8 60.4(3)
C10' C6 C7 Fe1 -59.4(4)
C10 C6 C7 Fe1 -59.4(4)
C6 C7 C8 C9 -0.8(5)
Fe1 C7 C8 C9 59.9(3)
C6 C7 C8 Fe1 -60.7(3)
C7 C8 C9 C10' 0.4(5)
Fe1 C8 C9 C10' 59.8(4)
C7 C8 C9 C10 0.4(5)
Fe1 C8 C9 C10 59.8(4)
C7 C8 C9 Fe1 -59.5(3)
C7 C6 C10 C9 -0.7(6)
Fe1 C6 C10 C9 -58.9(4)
C7 C6 C10 C11 -178.9(7)
Fe1 C6 C10 C11 123.0(8)
C7 C6 C10 Fe1 58.1(3)
C8 C9 C10 C6 0.2(6)
Fe1 C9 C10 C6 59.0(4)
C8 C9 C10 C11 178.9(5)
Fe1 C9 C10 C11 -122.3(5)
C8 C9 C10 Fe1 -58.8(3)
C6 C10 C11 C12 -44.2(11)
C9 C10 C11 C12 137.7(7)
Fe1 C10 C11 C12 57.5(10)
C10 C11 C12 P1 169.6(5)
C37 P1 C12 C11 72.6(8)
C36 P1 C12 C11 -47.9(8)
C24 P1 C12 C11 -169.2(7)
C7 C6 C10' C9 -0.7(6)
Fe1 C6 C10' C9 -58.9(4)
C7 C6 C10' C11' -174.1(6)
Fe1 C6 C10' C11' 127.8(5)
C7 C6 C10' Fe1 58.1(3)
C8 C9 C10' C6 0.2(6)
Fe1 C9 C10' C6 59.0(4)
C8 C9 C10' C11' 166.8(12)
Fe1 C9 C10' C11' -134.4(13)
C8 C9 C10' Fe1 -58.8(3)
C6 C10' C11' C12' -118.2(12)
C9 C10' C11' C12' 74.9(17)
Fe1 C10' C11' C12' -45.8(18)
C10' C11' C12' P1 -154.8(8)
C37 P1 C12' C11' 126.8(12)
C36 P1 C12' C11' 6.4(13)
C24 P1 C12' C11' -115.0(12)
C17 C13 C14 C15 1.1(6)
Fe2 C13 C14 C15 -59.1(4)
C17 C13 C14 Fe2 60.1(4)
C13 C14 C15 C16 -0.6(6)
Fe2 C14 C15 C16 -59.8(4)
C13 C14 C15 Fe2 59.2(4)
C14 C15 C16 C17 -0.1(6)
Fe2 C15 C16 C17 -60.0(4)
C14 C15 C16 Fe2 59.9(4)
C15 C16 C17 C13 0.7(6)
Fe2 C16 C17 C13 -58.9(4)
C15 C16 C17 Fe2 59.6(4)
C14 C13 C17 C16 -1.1(6)
Fe2 C13 C17 C16 59.0(4)
C14 C13 C17 Fe2 -60.1(3)
C22 C18 C19 C20 0.4(6)
Fe2 C18 C19 C20 59.6(4)
C22 C18 C19 Fe2 -59.2(3)
C18 C19 C20 C21 -0.4(6)
Fe2 C19 C20 C21 58.9(3)
C18 C19 C20 Fe2 -59.3(3)
C19 C20 C21 C22 0.1(6)
Fe2 C20 C21 C22 59.1(4)
C19 C20 C21 Fe2 -59.0(3)
C20 C21 C22 C18 0.1(6)
Fe2 C21 C22 C18 59.9(3)
C20 C21 C22 C23 177.5(5)
Fe2 C21 C22 C23 -122.7(5)
C20 C21 C22 Fe2 -59.7(4)
C19 C18 C22 C21 -0.4(6)
Fe2 C18 C22 C21 -59.8(3)
C19 C18 C22 C23 -177.7(5)
Fe2 C18 C22 C23 122.9(5)
C19 C18 C22 Fe2 59.5(3)
C21 C22 C23 C24 -55.5(7)
C18 C22 C23 C24 121.4(5)
Fe2 C22 C23 C24 -145.8(4)
C22 C23 C24 P1 -60.9(6)
C12' P1 C24 C23 72.1(5)
C12 P1 C24 C23 72.1(5)
C37 P1 C24 C23 -166.9(4)
C36 P1 C24 C23 -48.4(5)
C29 C25 C26 C27 -0.3(7)
Fe3 C25 C26 C27 -59.5(4)
C29 C25 C26 Fe3 59.1(4)
C25 C26 C27 C28 0.3(7)
Fe3 C26 C27 C28 -59.3(4)
C25 C26 C27 Fe3 59.6(4)
C26 C27 C28 C29 -0.2(6)
Fe3 C27 C28 C29 -59.6(4)
C26 C27 C28 Fe3 59.5(4)
C26 C25 C29 C28 0.2(6)
Fe3 C25 C29 C28 59.4(4)
C26 C25 C29 Fe3 -59.2(4)
C27 C28 C29 C25 -0.1(6)
Fe3 C28 C29 C25 -59.9(4)
C27 C28 C29 Fe3 59.9(4)
C34 C30 C31 C32 0.0(6)
Fe3 C30 C31 C32 58.6(4)
C34 C30 C31 Fe3 -58.6(4)
C30 C31 C32 C33 0.4(6)
Fe3 C31 C32 C33 59.2(4)
C30 C31 C32 Fe3 -58.8(4)
C31 C32 C33 C34 -0.7(6)
Fe3 C32 C33 C34 59.1(4)
C31 C32 C33 Fe3 -59.8(4)
C31 C30 C34 C33 -0.5(6)
Fe3 C30 C34 C33 -59.5(3)
C31 C30 C34 C35 178.5(5)
Fe3 C30 C34 C35 119.5(5)
C31 C30 C34 Fe3 59.0(4)
C32 C33 C34 C30 0.7(6)
Fe3 C33 C34 C30 60.0(4)
C32 C33 C34 C35 -178.3(5)
Fe3 C33 C34 C35 -119.0(5)
C32 C33 C34 Fe3 -59.3(4)
C30 C34 C35 C36 101.5(6)
C33 C34 C35 C36 -79.7(7)
Fe3 C34 C35 C36 -168.2(4)
C34 C35 C36 P1 163.8(4)
C12' P1 C36 C35 -174.1(5)
C12 P1 C36 C35 -174.1(5)
C37 P1 C36 C35 64.7(5)
C24 P1 C36 C35 -51.7(5)
C12' P1 C37 C38 64.7(4)
C12 P1 C37 C38 64.7(4)
C36 P1 C37 C38 -175.5(4)
C24 P1 C37 C38 -56.7(4)
P1 C37 C38 C43 92.0(5)
P1 C37 C38 C39 -88.5(5)
C43 C38 C39 C40 0.8(8)
C37 C38 C39 C40 -178.7(5)
C38 C39 C40 C41 0.1(8)
C39 C40 C41 C42 -1.3(8)
C39 C40 C41 C44 174.9(5)
C40 C41 C42 C43 1.6(8)
C44 C41 C42 C43 -174.3(6)
C41 C42 C43 C38 -0.7(9)
C39 C38 C43 C42 -0.6(8)
C37 C38 C43 C42 178.9(5)
C40 C41 C44 C45 168.0(9)
C42 C41 C44 C45 -16.2(12)
O1 S1 C46 F3 61.4(5)
O2 S1 C46 F3 -58.3(5)
O3 S1 C46 F3 -179.2(5)
O1 S1 C46 F1 -178.7(4)
O2 S1 C46 F1 61.5(5)
O3 S1 C46 F1 -59.3(5)
O1 S1 C46 F2 -60.1(6)
O2 S1 C46 F2 -179.8(5)
O3 S1 C46 F2 59.3(6)
